data_2004539
loop_
_publ_author_name
'Niwayama, S.'
'You, Y.'
'Houk, K. N.'
'Khan, S. I.'

_publ_section_title
;
 Two Isoxazolidines
;
_journal_issue 2
_journal_name_full 'Acta Crystallographica Section C'
_journal_page_first 486
_journal_page_last 489
_journal_paper_doi 10.1107/S0108270195013692
_journal_volume 52
_journal_year 1996
_chemical_formula_sum 'C18 H17 N O3'
_chemical_formula_weight 295.34
_chemical_name_common
;
Isoxazolidines
;
_chemical_name_systematic
;
(3\a,3a\a,6a\a)-(hexahydro-2-phenylfuro[3,2-d]isoxazol-3-yl)phenylmethanone
;
_space_group_IT_number 61
_symmetry_cell_setting orthorhombic
_symmetry_space_group_name_Hall '-P 2ac 2ab'
_symmetry_space_group_name_H-M 'P b c a'
_audit_creation_method 'JOURNAL(UCLA crystallographic package)'
_cell_angle_alpha 90
_cell_angle_beta 90
_cell_angle_gamma 90
_cell_formula_units_Z 8
_cell_length_a 10.181(4)
_cell_length_b 28.90(1)
_cell_length_c 10.071(2)
_cell_measurement_reflns_used 20
_cell_measurement_temperature 298
_cell_measurement_theta_max 17.3
_cell_measurement_theta_min 9.7
_cell_volume 2963.2(17)
_computing_cell_refinement
;
LSQUARES MSC/AFC Diffractometer Control Software (Molecular Structure
Corporation, 1988)
;
_computing_data_collection
;MSC/AFC Diffractometer Control Software (Molecular Structure Corporation,
 1988)
;
_computing_data_reduction 'PROCESS TEXSAN (Molecular Structure Corporation, 1989)'
_computing_molecular_graphics 'ORTEP (Johnson, 1965)'
_computing_publication_material 'ORFFE UCLA'
_computing_structure_refinement 'ORFLS UCLA'
_computing_structure_solution 'SHELXS86 (Sheldrick, 1990)'
_diffrn_ambient_temperature 298
_diffrn_measurement_device 'Rigaku AFC5R'
_diffrn_measurement_method \q/2\q
_diffrn_radiation_monochromator graphite
_diffrn_radiation_source 'rotating anode'
_diffrn_radiation_type 'Cu K\a'
_diffrn_radiation_wavelength 1.54180
_diffrn_reflns_av_sigmaI/netI .095
_diffrn_reflns_limit_h_max 11
_diffrn_reflns_limit_h_min 0
_diffrn_reflns_limit_k_max 32
_diffrn_reflns_limit_k_min 0
_diffrn_reflns_limit_l_max 11
_diffrn_reflns_limit_l_min 0
_diffrn_reflns_number 2560
_diffrn_reflns_reduction_process 'modified Lehmann-Larsen algorithm'
_diffrn_reflns_theta_max 59.99
_diffrn_reflns_theta_min 0
_diffrn_standards_decay_% -0.1
_diffrn_standards_interval_count 150
_diffrn_standards_number 3
_exptl_absorpt_coefficient_mu 0.694
_exptl_absorpt_correction_type none
_exptl_crystal_colour 'pale yellow'
_exptl_crystal_density_diffrn 1.324
_exptl_crystal_density_meas ?
_exptl_crystal_description needle
_exptl_crystal_F_000 1248
_exptl_crystal_size_max 0.15
_exptl_crystal_size_mid 0.10
_exptl_crystal_size_min 0.05
_refine_diff_density_max 0.42
_refine_diff_density_min -0.56
_refine_ls_extinction_method none
_refine_ls_goodness_of_fit_all 1.779
_refine_ls_goodness_of_fit_obs 1.337
_refine_ls_hydrogen_treatment 'calcxyz shift for 17 atoms'
_refine_ls_matrix_type full
_refine_ls_number_constraints 0
_refine_ls_number_parameters 199
_refine_ls_number_reflns 1199
_refine_ls_R_factor_all 0.162
_refine_ls_R_factor_obs 0.048
_refine_ls_shift/esd_max 0.010
_refine_ls_shift/esd_mean 0.002
_refine_ls_structure_factor_coef F
_refine_ls_weighting_details w=1/[\s^2^(F~o~)]
_refine_ls_weighting_scheme calc
_refine_ls_wR_factor_all 0.111
_refine_ls_wR_factor_obs 0.059
_reflns_number_observed 1199
_reflns_number_total 2560
_reflns_observed_criterion 'I > 3\s(I)'
_cod_data_source_file sx1007.cif
_cod_data_source_block 5a
_cod_depositor_comments
;
The following automatic conversions were performed:

'_exptl_crystal_density_meas' value 'none' was changed to '?' - the
value is perceived as not measured.

Automatic conversion script
Id: cif_fix_values 3008 2015-01-20 13:52:24Z robertas 

The following automatic conversions were performed:

'_refine_ls_weighting_scheme' value 'w=1/[\s^2^(F~o~)]' was changed
to 'calc'. New tag '_refine_ls_weighting_details' was created. The
value of the new tag was set to 'w=1/[\s^2^(F~o~)]'.

Automatic conversion script
Id: cif_fix_values 3143 2015-03-26 13:38:13Z robertas 
;
_cod_original_cell_volume 2963(2)
_cod_original_formula_sum 'C18 H17 N1 O3'
_cod_database_code 2004539
_cod_database_fobs_code 2004539

loop_
_symmetry_equiv_pos_as_xyz
+x,+y,+z
1/2-x,-y,1/2+z
-x,1/2+y,1/2-z
1/2+x,1/2-y,-z
-x,-y,-z
1/2+x,+y,1/2-z
+x,1/2-y,1/2+z
1/2-x,1/2+y,+z

loop_
_atom_site_aniso_label
_atom_site_aniso_U_11
_atom_site_aniso_U_22
_atom_site_aniso_U_33
_atom_site_aniso_U_12
_atom_site_aniso_U_13
_atom_site_aniso_U_23
O1 0.061(2) 0.067(2) 0.052(2) -0.017(2) -0.015(2) 0.003(2)
O2 0.064(2) 0.045(2) 0.061(2) 0.010(2) -0.007(2) -0.006(2)
O3 0.039(2) 0.067(2) 0.038(2) 0.0120(10) -0.0030(10) -0.0130(10)
N1 0.032(2) 0.049(2) 0.031(2) 0.010(2) 0.002(2) -0.0030(10)
C1 0.045(3) 0.043(2) 0.047(2) 0.002(2) 0.006(2) -0.002(2)
C2 0.057(3) 0.053(3) 0.061(3) 0.013(3) -0.001(2) 0.004(3)
C3 0.090(4) 0.043(3) 0.061(3) 0.010(3) -0.003(3) 0.010(2)
C4 0.078(4) 0.048(3) 0.073(3) -0.013(3) 0.001(3) 0.010(3)
C5 0.060(3) 0.045(3) 0.060(3) -0.013(2) 0.002(2) 0.004(2)
C6 0.048(3) 0.036(2) 0.032(2) 0.001(2) 0.003(2) -0.004(2)
C7 0.041(2) 0.045(2) 0.032(2) -0.002(2) 0.003(2) -0.006(2)
C8 0.044(2) 0.036(2) 0.030(2) 0.003(2) -0.001(2) -0.002(2)
C9 0.046(3) 0.048(2) 0.030(2) 0.008(2) -0.001(2) -0.004(2)
C10 0.047(3) 0.055(3) 0.059(3) 0.001(2) -0.008(2) -0.025(2)
C11 0.069(3) 0.059(3) 0.053(3) -0.012(3) 0.002(3) -0.010(3)
C12 0.046(3) 0.047(2) 0.036(2) 0.004(2) 0.001(2) -0.011(2)
C13 0.040(2) 0.035(2) 0.028(2) -0.002(2) 0.005(2) -0.002(2)
C14 0.053(3) 0.048(2) 0.034(2) 0.009(2) 0.003(2) -0.003(2)
C15 0.074(3) 0.055(3) 0.044(3) 0.014(3) 0.004(3) -0.007(2)
C16 0.085(4) 0.063(3) 0.034(2) 0.007(3) 0.001(3) -0.011(2)
C17 0.072(3) 0.064(3) 0.035(2) 0.009(3) -0.006(2) -0.006(2)
C18 0.050(3) 0.052(3) 0.037(2) 0.004(2) -0.003(2) -0.002(2)

loop_
_atom_site_label
_atom_site_fract_x
_atom_site_fract_y
_atom_site_fract_z
_atom_site_U_iso_or_equiv
_atom_site_thermal_displace_type
_atom_site_calc_flag
_atom_site_calc_attached_atom
_atom_site_refinement_flags
O1 0.5295(3) 0.3394(1) 0.2706(3) 0.060(2) Uani ? ? .
O2 0.5307(3) 0.5048(1) 0.3408(3) 0.057(2) Uani ? ? .
O3 0.5079(2) 0.4381(1) 0.2114(2) 0.048(2) Uani ? ? .
N1 0.6422(3) 0.4231(1) 0.1841(3) 0.037(2) Uani ? ? .
C1 0.8181(4) 0.3275(1) 0.4736(4) 0.045(3) Uani ? ? .
C2 0.8690(4) 0.2983(2) 0.5710(4) 0.057(3) Uani ? ? .
C3 0.7916(5) 0.2648(1) 0.6273(5) 0.065(3) Uani ? ? .
C4 0.6627(5) 0.2596(1) 0.5887(5) 0.066(3) Uani ? ? .
C5 0.6110(4) 0.2886(1) 0.4926(4) 0.055(3) Uani ? ? .
C6 0.6881(4) 0.3226(1) 0.4347(4) 0.039(2) Uani ? ? .
C7 0.6271(4) 0.3523(1) 0.3309(4) 0.039(2) Uani ? ? .
C8 0.6849(4) 0.4009(1) 0.3058(3) 0.036(2) Uani ? ? .
C9 0.6319(4) 0.4350(1) 0.4109(3) 0.041(2) Uani ? ? .
C10 0.7228(4) 0.4767(1) 0.4369(4) 0.054(3) Uani ? ? .
C11 0.6683(5) 0.5144(2) 0.3490(4) 0.060(3) Uani ? ? .
C12 0.5118(4) 0.4569(1) 0.3419(4) 0.043(2) Uani ? ? .
C13 0.6483(4) 0.4016(1) 0.0588(3) 0.034(2) Uani ? ? .
C14 0.7464(4) 0.3690(1) 0.0336(4) 0.045(2) Uani ? ? .
C15 0.7614(5) 0.3517(1) -0.0941(4) 0.058(3) Uani ? ? .
C16 0.6801(5) 0.3661(2) -0.1958(4) 0.061(3) Uani ? ? .
C17 0.5836(5) 0.3985(2) -0.1697(4) 0.057(3) Uani ? ? .
C18 0.5678(4) 0.4164(1) -0.0432(4) 0.046(3) Uani ? ? .
H1 0.8741 0.3522 0.4330 0.063 Uiso calc C1 R
H2 0.9634 0.3013 0.5970 0.063 Uiso calc C2 R
H3 0.8296 0.2441 0.6970 0.063 Uiso calc C3 R
H4 0.6071 0.2354 0.6321 0.063 Uiso calc C4 R
H5 0.5177 0.2845 0.4638 0.063 Uiso calc C5 R
H8 0.7815 0.3947 0.3058 0.063 Uiso calc C8 R
H9 0.6222 0.4185 0.4975 0.063 Uiso calc C9 R
H10A 0.8155 0.4687 0.4132 0.063 Uiso calc C10 R
H10B 0.7186 0.4863 0.5322 0.063 Uiso calc C10 R
H11A 0.6844 0.5458 0.3875 0.063 Uiso calc C11 R
H11B 0.7090 0.5125 0.2588 0.063 Uiso calc C11 R
H12 0.4274 0.4502 0.3889 0.063 Uiso calc C12 R
H14 0.8037 0.3577 0.1074 0.063 Uiso calc C14 R
H15 0.8327 0.3288 -0.1128 0.063 Uiso calc C15 R
H16 0.6926 0.3532 -0.2870 0.063 Uiso calc C16 R
H17 0.5238 0.4085 -0.2430 0.063 Uiso calc C17 R
H18 0.4980 0.4399 -0.0252 0.063 Uiso calc C18 R

loop_
_atom_type_symbol
_atom_type_scat_dispersion_real
_atom_type_scat_dispersion_imag
_atom_type_scat_source
O 0.047 0.032 International_Tables_Vol_IV_Tables_2.2B_and_2.3.1
N 0.029 0.018 International_Tables_Vol_IV_Tables_2.2B_and_2.3.1
C 0.017 0.009 International_Tables_Vol_IV_Tables_2.2B_and_2.3.1
H 0.000 0.000 International_Tables_Vol_IV_Tables_2.2B_and_2.3.1

loop_
_geom_angle_atom_site_label_1
_geom_angle_atom_site_label_2
_geom_angle_atom_site_label_3
_geom_angle
_geom_angle_publ_flag
C12 O2 C11 109.1(3) yes
C12 O3 N1 105.1(2) yes
C13 N1 C8 123.3(3) yes
C13 N1 O3 109.9(3) yes
C8 N1 O3 104.6(3) yes
H1 C1 C6 120.1 ?
H1 C1 C2 120.5 ?
C6 C1 C2 119.4(4) yes
H2 C2 C3 120.4 ?
H2 C2 C1 119.3 ?
C3 C2 C1 120.3(4) yes
H3 C3 C2 119.4 ?
H3 C3 C4 120.1 ?
C2 C3 C4 120.5(4) yes
H4 C4 C3 119.5 ?
H4 C4 C5 120.9 ?
C3 C4 C5 119.6(4) yes
H5 C5 C4 119.5 ?
H5 C5 C6 120.0 ?
C4 C5 C6 120.5(4) yes
C5 C6 C1 119.6(4) yes
C5 C6 C7 117.9(4) yes
C1 C6 C7 122.5(4) yes
O1 C7 C6 120.8(4) yes
O1 C7 C8 120.4(3) yes
C6 C7 C8 118.7(3) yes
H8 C8 N1 112.0 ?
H8 C8 C7 102.2 ?
H8 C8 C9 117.3 ?
N1 C8 C7 115.3(3) yes
N1 C8 C9 101.1(3) yes
C7 C8 C9 109.6(3) yes
H9 C9 C10 106.5 ?
H9 C9 C12 120.7 ?
H9 C9 C8 109.2 ?
C10 C9 C12 103.4(3) yes
C10 C9 C8 113.9(3) yes
C12 C9 C8 103.3(3) yes
H10B C10 C11 110.3 ?
H10B C10 C9 110.7 ?
H10A C10 C11 111.9 ?
H10A C10 C9 110.2 ?
C11 C10 C9 104.1(3) yes
H11B C11 O2 110.0 ?
H11B C11 C10 109.9 ?
H11A C11 O2 111.0 ?
H11A C11 C10 111.5 ?
O2 C11 C10 104.7(3) yes
H12 C12 O2 108.3 ?
H12 C12 O3 109.8 ?
H12 C12 C9 112.9 ?
O2 C12 O3 112.0(3) yes
O2 C12 C9 107.5(3) yes
O3 C12 C9 106.4(3) yes
C18 C13 C14 119.9(3) yes
C18 C13 N1 120.2(3) yes
C14 C13 N1 119.5(3) yes
H14 C14 C15 120.5 ?
H14 C14 C13 120.2 ?
C15 C14 C13 119.3(4) yes
H15 C15 C16 119.7 ?
H15 C15 C14 119.5 ?
C16 C15 C14 120.8(4) yes
H16 C16 C15 119.5 ?
H16 C16 C17 121.2 ?
C15 C16 C17 119.3(4) yes
H17 C17 C16 119.2 ?
H17 C17 C18 120.1 ?
C16 C17 C18 120.7(4) yes
H18 C18 C13 119.8 ?
H18 C18 C17 120.2 ?
C13 C18 C17 120.0(4) yes

loop_
_geom_bond_atom_site_label_1
_geom_bond_atom_site_label_2
_geom_bond_distance
_geom_bond_publ_flag
O1 C7 1.223(4) yes
O2 C12 1.397(4) yes
O2 C11 1.431(5) yes
O3 C12 1.423(4) yes
O3 N1 1.460(4) yes
N1 C13 1.408(4) yes
N1 C8 1.450(4) yes
C1 H1 1.001 ?
C1 C6 1.388(5) yes
C1 C2 1.394(5) yes
C2 H2 1.000 ?
C2 C3 1.371(6) yes
C3 H3 1.000 ?
C3 C4 1.377(6) yes
C4 H4 1.000 ?
C4 C5 1.384(6) yes
C5 H5 1.000 ?
C5 C6 1.386(5) yes
C6 C7 1.488(5) yes
C7 C8 1.543(5) yes
C8 H8 1.000 ?
C8 C9 1.543(5) yes
C9 H9 0.999 ?
C9 C10 1.542(5) yes
C9 C12 1.542(5) yes
C10 H10B 1.000 ?
C10 H10A 1.001 ?
C10 C11 1.509(6) yes
C11 H11B 1.000 ?
C11 H11A 1.000 ?
C12 H12 1.000 ?
C13 C18 1.382(5) yes
C13 C14 1.396(5) yes
C14 H14 1.000 ?
C14 C15 1.388(5) yes
C15 H15 1.000 ?
C15 C16 1.381(6) yes
C16 H16 0.999 ?
C16 C17 1.382(6) yes
C17 H17 1.000 ?
C17 C18 1.384(5) yes
C18 H18 0.999 ?

loop_
_geom_torsion_atom_site_label_1
_geom_torsion_atom_site_label_2
_geom_torsion_atom_site_label_3
_geom_torsion_atom_site_label_4
_geom_torsion
_geom_torsion_publ_flag
C11 O2 C12 O3 -92.1(4) yes
C11 O2 C12 C9 24.3(4) yes
N1 O3 C12 O2 94.2(3) yes
N1 O3 C12 C9 -22.9(3) yes
C12 O3 N1 C8 42.7(3) yes
O3 N1 C8 C7 75.1(3) yes
O3 N1 C8 C9 -43.0(3) yes
C12 O3 N1 C13 177.1(3) yes
O3 N1 C13 C14 -154.0(3) yes
O3 N1 C13 C18 33.2(4) yes
C8 N1 C13 C14 -29.9(5) yes
C8 N1 C13 C18 157.3(4) yes
C2 C1 C6 C5 -0.4(6) ?
C2 C1 C6 C7 -179.6(4) ?
C6 C1 C2 C3 0.4(7) ?
C1 C2 C3 C4 -0.1(7) ?
C2 C3 C4 C5 -0.2(7) ?
C3 C4 C5 C6 0.3(7) ?
C4 C5 C6 C1 0.0(6) ?
C4 C5 C6 C7 179.3(4) ?
C1 C6 C7 O1 157.9(4) ?
C1 C6 C7 C8 -25.3(6) ?
C5 C6 C7 O1 -21.4(6) ?
C5 C6 C7 C8 155.4(4) ?
O1 C7 C8 N1 -17.4(5) ?
O1 C7 C8 C9 95.8(4) ?
C6 C7 C8 N1 165.8(3) ?
C6 C7 C8 C9 -81.0(4) ?
C13 N1 C8 C7 -51.4(5) yes
C13 N1 C8 C9 -169.5(3) yes
N1 C8 C9 C10 -83.6(4) yes
N1 C8 C9 C12 27.9(3) yes
C7 C8 C9 C10 154.3(3) yes
C7 C8 C9 C12 -94.2(4) yes
C8 C9 C10 C11 95.7(4) yes
C8 C9 C12 O2 -123.3(3) yes
C8 C9 C12 O3 -3.2(4) yes
C10 C9 C12 O2 -4.2(4) yes
C10 C9 C12 O3 115.8(3) yes
C12 C9 C10 C11 -15.7(4) yes
C9 C10 C11 O2 30.2(4) yes
C12 O2 C11 C10 -34.7(4) yes
N1 C13 C14 C15 -172.8(4) yes
N1 C13 C18 C17 173.4(4) yes
C14 C13 C18 C17 0.6(6) ?
C18 C13 C14 C15 0.0(6) ?
C13 C14 C15 C16 -0.7(6) ?
C14 C15 C16 C17 0.7(7) ?
C15 C16 C17 C18 -0.1(7) ?
C16 C17 C18 C13 -0.6(7) ?
